data_1571687
loop_
_publ_author_name
'Li, Yi'
'Wu, Yanxin'
'Zhao, Jiaxin'
'Duan, Jingui'
'Jin, Wanqin'

_publ_section_title
;
 Systemic regulation of binding sites in porous coordination polymers for
 ethylene purification from ternary C2 hydrocarbons.
;
_journal_issue 24
_journal_name_full 'Chemical science'
_journal_page_first 9318
_journal_page_last 9324
_journal_paper_doi 10.1039/d4sc02659d
_journal_volume 15
_journal_year 2024
_chemical_formula_sum 'C118 H122 Cu4 F24 N32 O16 Zr4'
_chemical_formula_weight 3319.51
_space_group_crystal_system tetragonal
_space_group_IT_number 98
_space_group_name_Hall 'I 4bw 2bw'
_space_group_name_H-M_alt 'I 41 2 2'
_atom_sites_solution_hydrogens mixed
_audit_creation_method SHELXL-2018/3
_audit_update_record
;
2024-03-04 deposited with the CCDC.	2024-05-13 downloaded from the CCDC.
;
_cell_angle_alpha 90
_cell_angle_beta 90
_cell_angle_gamma 90
_cell_formula_units_Z 2
_cell_length_a 16.9799(5)
_cell_length_b 16.9799(5)
_cell_length_c 31.1337(11)
_cell_measurement_reflns_used 9877
_cell_measurement_temperature 273(2)
_cell_measurement_theta_max 27.1625
_cell_measurement_theta_min 2.2995
_cell_volume 8976.4(5)
_computing_structure_refinement 'SHELXL-2018/3 (Sheldrick, 2018)'
_diffrn_ambient_temperature 273(2)
_diffrn_measured_fraction_theta_full 0.999
_diffrn_measured_fraction_theta_max 0.999
_diffrn_measurement_device_type 'Rigaku SmartLab'
_diffrn_radiation_type MoK\a
_diffrn_radiation_wavelength 0.71073
_diffrn_reflns_av_R_equivalents 0.0750
_diffrn_reflns_av_unetI/netI 0.0396
_diffrn_reflns_Laue_measured_fraction_full 0.999
_diffrn_reflns_Laue_measured_fraction_max 0.999
_diffrn_reflns_limit_h_max 20
_diffrn_reflns_limit_h_min -22
_diffrn_reflns_limit_k_max 22
_diffrn_reflns_limit_k_min -22
_diffrn_reflns_limit_l_max 40
_diffrn_reflns_limit_l_min -33
_diffrn_reflns_number 42175
_diffrn_reflns_point_group_measured_fraction_full 0.999
_diffrn_reflns_point_group_measured_fraction_max 0.999
_diffrn_reflns_theta_full 25.242
_diffrn_reflns_theta_max 27.508
_diffrn_reflns_theta_min 2.142
_exptl_absorpt_coefficient_mu 0.767
_exptl_crystal_colour blue
_exptl_crystal_density_diffrn 1.228
_exptl_crystal_description block
_exptl_crystal_F_000 3348
_exptl_crystal_size_max 0.320
_exptl_crystal_size_mid 0.290
_exptl_crystal_size_min 0.250
_refine_diff_density_max 1.036
_refine_diff_density_min -0.831
_refine_diff_density_rms 0.158
_refine_ls_abs_structure_details
;
 Flack x determined using 1838 quotients [(I+)-(I-)]/[(I+)+(I-)]
 (Parsons, Flack and Wagner, Acta Cryst. B69 (2013) 249-259).
;
_refine_ls_abs_structure_Flack 0.065(11)
_refine_ls_extinction_coef 0.0007(3)
_refine_ls_extinction_expression Fc^*^=kFc[1+0.001xFc^2^\l^3^/sin(2\q)]^-1/4^
_refine_ls_extinction_method 'SHELXL-2018/3 (Sheldrick 2018)'
_refine_ls_goodness_of_fit_ref 1.192
_refine_ls_hydrogen_treatment constr
_refine_ls_matrix_type full
_refine_ls_number_parameters 306
_refine_ls_number_reflns 5179
_refine_ls_number_restraints 475
_refine_ls_restrained_S_all 1.181
_refine_ls_R_factor_all 0.0648
_refine_ls_R_factor_gt 0.0562
_refine_ls_shift/su_max 0.003
_refine_ls_shift/su_mean 0.000
_refine_ls_structure_factor_coef Fsqd
_refine_ls_weighting_details 'w=1/[\s^2^(Fo^2^)+(0.1066P)^2^+11.0220P] where P=(Fo^2^+2Fc^2^)/3'
_refine_ls_weighting_scheme calc
_refine_ls_wR_factor_gt 0.1682
_refine_ls_wR_factor_ref 0.1769
_reflns_Friedel_coverage 0.768
_reflns_Friedel_fraction_full 1.000
_reflns_Friedel_fraction_max 1.000
_reflns_number_gt 4609
_reflns_number_total 5179
_reflns_threshold_expression 'I > 2\s(I)'
_cod_data_source_file d4sc02659d2.cif
_cod_data_source_block a_CCDC4
_cod_depositor_comments 'Adding full bibliography for 1571680--1571687.cif.'
_cod_original_cell_volume 8976.4(6)
_cod_database_code 1571687
_shelx_shelxl_version_number 2018/3
_shelx_space_group_comment
;
The symmetry employed for this shelxl refinement is uniquely defined
by the following loop, which should always be used as a source of
symmetry information in preference to the above space-group names.
They are only intended as comments.
;
_shelx_estimated_absorpt_t_min 0.791
_shelx_estimated_absorpt_t_max 0.831

loop_
_space_group_symop_operation_xyz
'x, y, z'
'-y, x+1/2, z+1/4'
'-x+1/2, -y+1/2, z+1/2'
'y+1/2, -x, z+3/4'
'x, -y+1/2, -z+1/4'
'y+1/2, x+1/2, -z+1/2'
'-x+1/2, y, -z+3/4'
'-y, -x, -z'
'x+1/2, y+1/2, z+1/2'
'-y+1/2, x+1, z+3/4'
'-x+1, -y+1, z+1'
'y+1, -x+1/2, z+5/4'
'x+1/2, -y+1, -z+3/4'
'y+1, x+1, -z+1'
'-x+1, y+1/2, -z+5/4'
'-y+1/2, -x+1/2, -z+1/2'

loop_
_atom_site_label
_atom_site_type_symbol
_atom_site_fract_x
_atom_site_fract_y
_atom_site_fract_z
_atom_site_U_iso_or_equiv
_atom_site_adp_type
_atom_site_occupancy
_atom_site_site_symmetry_order
_atom_site_calc_flag
_atom_site_refinement_flags_posn
_atom_site_refinement_flags_adp
_atom_site_refinement_flags_occupancy
_atom_site_disorder_assembly
_atom_site_disorder_group
Zr1 Zr 0.46373(5) 0.750000 0.125000 0.0251(2) Uani 1 2 d S TU P . .
Cu2 Cu 0.500000 0.500000 0.12772(3) 0.0255(3) Uani 1 2 d S T P . .
F1 F 0.4651(2) 0.6324(2) 0.12623(16) 0.0412(9) Uani 1 1 d . U . . .
F2 F 0.5810(4) 0.750000 0.125000 0.070(2) Uani 1 2 d S TU P . .
F3 F 0.4677(4) 0.7493(4) 0.18857(15) 0.0782(18) Uani 1 1 d . U . . .
F4 F 0.3464(5) 0.750000 0.125000 0.089(3) Uani 1 2 d S TU P . .
N1 N 0.5811(3) 0.5251(3) 0.08304(18) 0.0306(12) Uani 1 1 d . . . . .
N2 N 0.6767(3) 0.5840(3) 0.04894(19) 0.0313(12) Uani 1 1 d . . . . .
N3 N 0.6377(4) 0.5751(4) 0.2295(2) 0.0405(15) Uani 1 1 d . . . . .
N4 N 0.5791(4) 0.5178(3) 0.17488(19) 0.0328(13) Uani 1 1 d . . . . .
O1 O 0.7563(4) 0.8629(3) 0.0960(2) 0.0575(16) Uani 1 1 d . . . . .
O2 O 0.8603(12) 0.8900(11) 0.0581(7) 0.077(5) Uani 0.51 1 d . U P A 1
H2 H 0.886934 0.867995 0.039660 0.115 Uiso 0.51 1 calc R U P A 1
O2' O 0.8864(13) 0.8657(12) 0.0790(7) 0.077(5) Uani 0.49 1 d . . P A 2
H2' H 0.916988 0.832054 0.070122 0.115 Uiso 0.49 1 calc R U P A 2
C1 C 0.5992(5) 0.4829(5) 0.0469(3) 0.045(2) Uani 1 1 d . . . . .
H1 H 0.573905 0.436895 0.038391 0.054 Uiso 1 1 calc R U . . .
C2 C 0.6584(5) 0.5173(5) 0.0255(3) 0.047(2) Uani 1 1 d . . . . .
H2A H 0.682086 0.500062 0.000225 0.057 Uiso 1 1 calc R U . . .
C3 C 0.6286(4) 0.5860(4) 0.0833(2) 0.0319(14) Uani 1 1 d . . . . .
H3 H 0.629098 0.624940 0.104307 0.038 Uiso 1 1 calc R U . . .
C4 C 0.7411(4) 0.6370(4) 0.0412(2) 0.0322(14) Uani 1 1 d . . . . .
C5 C 0.8018(4) 0.6121(4) 0.0148(2) 0.0344(15) Uani 1 1 d . . . . .
H5 H 0.800190 0.562483 0.002189 0.041 Uiso 1 1 calc R U . . .
C6 C 0.6549(7) 0.4971(6) 0.2306(4) 0.074(3) Uani 1 1 d . . . . .
H6 H 0.685226 0.471430 0.251134 0.088 Uiso 1 1 calc R U . . .
C7 C 0.8651(4) 0.6617(5) 0.0075(2) 0.0387(17) Uani 1 1 d . . . . .
C8 C 0.8692(5) 0.7347(5) 0.0275(3) 0.050(2) Uani 1 1 d . . . . .
H8 H 0.912213 0.767555 0.022979 0.060 Uiso 1 1 calc R U . . .
C9 C 0.8074(5) 0.7582(5) 0.0547(3) 0.0445(18) Uani 1 1 d . . . . .
C10 C 0.7431(5) 0.7112(4) 0.0608(2) 0.0379(15) Uani 1 1 d . . . . .
H10 H 0.701194 0.728194 0.077614 0.045 Uiso 1 1 calc R U . . .
C11 C 0.8068(6) 0.8380(6) 0.0744(4) 0.065(3) Uani 1 1 d . . . . .
C12 C 0.6200(7) 0.4638(5) 0.1964(3) 0.062(3) Uani 1 1 d . . . . .
H12 H 0.623798 0.410957 0.188944 0.075 Uiso 1 1 calc R U . . .
C13 C 0.5902(4) 0.5851(4) 0.1953(2) 0.0351(15) Uani 1 1 d . . . . .
H13 H 0.568154 0.633010 0.187175 0.042 Uiso 1 1 calc R U . . .
C14 C 0.7667(19) 1.0747(16) 0.1353(13) 0.071(8) Uani 0.125 1 d DG U P B 1
H14A H 0.757502 1.091171 0.164343 0.107 Uiso 0.125 1 d R U P B 1
H14B H 0.719012 1.080160 0.118971 0.107 Uiso 0.125 1 d R U P B 1
H14C H 0.807090 1.106958 0.122752 0.107 Uiso 0.125 1 d R U P B 1
C15 C 0.7931(18) 0.9887(15) 0.1349(11) 0.071(8) Uani 0.125 1 d DG U P B 1
H15A H 0.848872 0.986029 0.139798 0.106 Uiso 0.125 1 d R U P B 1
H15B H 0.780972 0.965641 0.107542 0.106 Uiso 0.125 1 d R U P B 1
H15C H 0.766090 0.960369 0.157154 0.106 Uiso 0.125 1 d R U P B 1
C16 C 0.8653(18) 1.0399(13) 0.0785(8) 0.070(8) Uani 0.125 1 d DG U P B 3
H16A H 0.871104 1.079300 0.100431 0.105 Uiso 0.125 1 d R U P B 3
H16B H 0.810835 1.025519 0.076044 0.105 Uiso 0.125 1 d R U P B 3
H16C H 0.883557 1.060540 0.051597 0.105 Uiso 0.125 1 d R U P B 3
C17 C 0.9138(16) 0.9673(14) 0.0905(8) 0.067(8) Uani 0.125 1 d DG U P B 3
H17A H 0.937413 0.975079 0.118202 0.101 Uiso 0.125 1 d R U P B 3
H17B H 0.954345 0.959358 0.069451 0.101 Uiso 0.125 1 d R U P B 3
H17C H 0.880130 0.921941 0.091377 0.101 Uiso 0.125 1 d R U P B 3
C18 C 0.867(2) 1.0553(14) 0.0364(8) 0.075(8) Uani 0.125 1 d DG U P B 2
H18A H 0.884365 1.108938 0.034617 0.112 Uiso 0.125 1 d R U P B 2
H18B H 0.866485 1.038913 0.065950 0.112 Uiso 0.125 1 d R U P B 2
H18C H 0.814671 1.051117 0.024809 0.112 Uiso 0.125 1 d R U P B 2
C19 C 0.923(3) 1.0025(16) 0.0108(8) 0.074(8) Uani 0.125 1 d DG U P B 2
H19A H 0.975554 1.018031 0.017938 0.089 Uiso 0.125 1 d R U P B 2
H19B H 0.915160 1.014320 -0.019021 0.089 Uiso 0.125 1 d R U P B 2
H19C H 0.913852 0.947755 0.016813 0.089 Uiso 0.125 1 d R U P B 2
C20 C 0.925(2) 1.1372(15) 0.1375(9) 0.069(8) Uani 0.125 1 d DG U P B 4
H20A H 0.952823 1.174895 0.154849 0.104 Uiso 0.125 1 d R U P B 4
H20B H 0.959655 1.094325 0.130544 0.104 Uiso 0.125 1 d R U P B 4
H20C H 0.880498 1.117596 0.153141 0.104 Uiso 0.125 1 d R U P B 4
C21 C 0.897(2) 1.1769(14) 0.0960(10) 0.074(8) Uani 0.125 1 d DG U P B 4
H21A H 0.851343 1.149878 0.085319 0.112 Uiso 0.125 1 d R U P B 4
H21B H 0.938145 1.174896 0.074920 0.112 Uiso 0.125 1 d R U P B 4
H21C H 0.883749 1.230861 0.101822 0.112 Uiso 0.125 1 d R U P B 4
C22 C 0.9461(16) 1.0212(14) 0.0945(9) 0.074(8) Uani 0.125 1 d DG U P B 5
H22A H 0.924489 1.059568 0.075220 0.089 Uiso 0.125 1 d R U P B 5
H22B H 0.926969 1.034859 0.122556 0.089 Uiso 0.125 1 d R U P B 5
H22C H 0.934099 0.967935 0.086443 0.089 Uiso 0.125 1 d R U P B 5
C23 C 1.0346(17) 1.0383(17) 0.0958(13) 0.076(8) Uani 0.125 1 d DG U P B 5
H23A H 1.042974 1.092130 0.104028 0.113 Uiso 0.125 1 d R U P B 5
H23B H 1.059420 1.004102 0.116288 0.113 Uiso 0.125 1 d R U P B 5
H23C H 1.056885 1.029376 0.067887 0.113 Uiso 0.125 1 d R U P B 5
C24 C 0.778(4) 0.1790(14) 0.030(2) 0.08(2) Uani 0.125 1 d DG U P B 6
H24A H 0.749549 0.194583 0.054859 0.094 Uiso 0.125 1 d R U P B 6
H24B H 0.831262 0.196529 0.034937 0.094 Uiso 0.125 1 d R U P B 6
H24C H 0.773040 0.124670 0.021661 0.094 Uiso 0.125 1 d R U P B 6
C25 C 0.750(4) 0.2388(16) -0.003(2) 0.079(19) Uani 0.125 1 d DG U P B 6
H25A H 0.757360 0.291151 0.007371 0.119 Uiso 0.125 1 d R U P B 6
H25B H 0.779006 0.232404 -0.029638 0.119 Uiso 0.125 1 d R U P B 6
H25C H 0.694741 0.230399 -0.009088 0.119 Uiso 0.125 1 d R U P B 6
C26 C 0.972(2) 1.0054(17) 0.1756(10) 0.075(8) Uani 0.125 1 d DG U P B 7
H26A H 0.983786 1.050533 0.192976 0.112 Uiso 0.125 1 d R U P B 7
H26B H 0.971183 0.959077 0.193278 0.112 Uiso 0.125 1 d R U P B 7
H26C H 1.010931 0.999768 0.153616 0.112 Uiso 0.125 1 d R U P B 7
C27 C 0.891(2) 1.0163(15) 0.1548(8) 0.073(8) Uani 0.125 1 d DG U P B 7
H27A H 0.852687 1.028417 0.176612 0.110 Uiso 0.125 1 calc R U P B 7
H27B H 0.893164 1.058754 0.134489 0.110 Uiso 0.125 1 calc R U P B 7
H27C H 0.875926 0.968695 0.140365 0.110 Uiso 0.125 1 calc R U P B 7

loop_
_atom_site_aniso_label
_atom_site_aniso_U_11
_atom_site_aniso_U_22
_atom_site_aniso_U_33
_atom_site_aniso_U_23
_atom_site_aniso_U_13
_atom_site_aniso_U_12
Zr1 0.0332(5) 0.0197(4) 0.0224(4) 0.0006(3) 0.000 0.000
Cu2 0.0322(5) 0.0233(5) 0.0208(5) 0.000 0.000 -0.0039(4)
F1 0.055(2) 0.0206(16) 0.048(2) 0.0017(19) 0.006(3) -0.0021(15)
F2 0.042(3) 0.041(3) 0.127(7) -0.020(5) 0.000 0.000
F3 0.154(6) 0.053(3) 0.027(2) -0.001(2) -0.004(3) -0.001(4)
F4 0.046(4) 0.070(5) 0.149(8) -0.020(6) 0.000 0.000
N1 0.033(3) 0.032(3) 0.027(3) -0.003(2) 0.001(2) -0.006(2)
N2 0.032(3) 0.032(3) 0.030(3) -0.007(2) 0.006(2) -0.006(2)
N3 0.050(4) 0.035(3) 0.037(3) -0.012(3) -0.017(3) 0.012(3)
N4 0.040(3) 0.026(3) 0.032(3) -0.006(2) -0.003(2) -0.001(2)
O1 0.061(4) 0.044(3) 0.067(4) -0.019(3) 0.025(4) -0.003(3)
O2 0.074(11) 0.058(10) 0.097(13) -0.035(8) 0.032(9) -0.032(7)
O2' 0.074(11) 0.058(10) 0.097(13) -0.035(8) 0.032(9) -0.032(7)
C1 0.043(4) 0.055(5) 0.037(4) -0.022(4) 0.005(3) -0.014(4)
C2 0.047(4) 0.059(5) 0.036(4) -0.021(4) 0.013(3) -0.014(4)
C3 0.034(3) 0.034(4) 0.028(3) -0.004(3) 0.004(3) -0.002(3)
C4 0.028(3) 0.038(3) 0.030(3) -0.004(3) 0.005(3) -0.007(3)
C5 0.035(4) 0.037(4) 0.031(3) -0.013(3) 0.007(3) -0.006(3)
C6 0.102(8) 0.040(5) 0.078(7) -0.014(5) -0.049(7) 0.029(5)
C7 0.040(4) 0.043(4) 0.033(4) -0.011(3) 0.008(3) -0.007(3)
C8 0.048(4) 0.053(5) 0.048(4) -0.020(4) 0.020(4) -0.019(4)
C9 0.043(4) 0.042(4) 0.049(4) -0.020(4) 0.016(3) -0.013(3)
C10 0.041(4) 0.039(3) 0.034(3) -0.007(3) 0.009(3) -0.008(3)
C11 0.070(6) 0.052(5) 0.072(6) -0.021(5) 0.026(5) -0.024(5)
C12 0.091(7) 0.031(4) 0.064(6) -0.012(4) -0.038(5) 0.013(4)
C13 0.042(4) 0.031(3) 0.032(3) -0.007(3) -0.008(3) 0.004(3)
C14 0.097(17) 0.051(12) 0.066(14) -0.019(12) 0.011(13) -0.038(13)
C15 0.097(17) 0.049(12) 0.066(14) -0.022(12) 0.011(13) -0.035(13)
C16 0.098(17) 0.049(12) 0.063(14) -0.022(12) 0.014(13) -0.039(13)
C17 0.089(16) 0.049(12) 0.064(13) -0.022(11) 0.013(12) -0.039(12)
C18 0.099(17) 0.056(12) 0.070(14) -0.020(12) 0.012(13) -0.036(13)
C19 0.100(16) 0.054(12) 0.068(13) -0.019(12) 0.011(13) -0.033(13)
C20 0.094(16) 0.047(12) 0.066(13) -0.023(11) 0.009(12) -0.034(12)
C21 0.100(17) 0.053(12) 0.071(14) -0.023(12) 0.009(13) -0.036(13)
C22 0.102(16) 0.053(11) 0.067(13) -0.023(11) 0.012(12) -0.033(13)
C23 0.103(16) 0.055(11) 0.069(13) -0.020(11) 0.011(12) -0.034(13)
C24 0.12(6) 0.03(2) 0.09(4) 0.00(3) -0.05(4) -0.01(3)
C25 0.12(6) 0.03(3) 0.09(4) -0.01(3) -0.04(4) -0.01(3)
C26 0.100(16) 0.055(12) 0.069(13) -0.020(12) 0.011(13) -0.034(13)
C27 0.098(17) 0.052(12) 0.070(14) -0.018(12) 0.010(13) -0.037(13)

loop_
_atom_type_symbol
_atom_type_description
_atom_type_scat_dispersion_real
_atom_type_scat_dispersion_imag
_atom_type_scat_source
C C 0.0033 0.0016 'International Tables Vol C Tables 4.2.6.8 and 6.1.1.4'
H H 0.0000 0.0000 'International Tables Vol C Tables 4.2.6.8 and 6.1.1.4'
Cu Cu 0.3201 1.2651 'International Tables Vol C Tables 4.2.6.8 and 6.1.1.4'
F F 0.0171 0.0103 'International Tables Vol C Tables 4.2.6.8 and 6.1.1.4'
N N 0.0061 0.0033 'International Tables Vol C Tables 4.2.6.8 and 6.1.1.4'
O O 0.0106 0.0060 'International Tables Vol C Tables 4.2.6.8 and 6.1.1.4'
Zr Zr -2.9673 0.5597 'International Tables Vol C Tables 4.2.6.8 and 6.1.1.4'

loop_
_geom_angle_atom_site_label_1
_geom_angle_atom_site_label_2
_geom_angle_atom_site_label_3
_geom_angle
_geom_angle_site_symmetry_1
_geom_angle_site_symmetry_3
_geom_angle_publ_flag
F3 Zr1 F3 176.1(4) . 5_565 ?
F3 Zr1 F2 88.0(2) . . ?
F3 Zr1 F2 88.0(2) 5_565 . ?
F3 Zr1 F4 92.0(2) . . ?
F3 Zr1 F4 92.0(2) 5_565 . ?
F2 Zr1 F4 180.0 . . ?
F3 Zr1 F1 88.5(2) . . ?
F3 Zr1 F1 91.4(2) 5_565 . ?
F2 Zr1 F1 89.32(12) . . ?
F4 Zr1 F1 90.68(12) . . ?
F3 Zr1 F1 91.4(2) . 5_565 ?
F3 Zr1 F1 88.5(2) 5_565 5_565 ?
F2 Zr1 F1 89.32(12) . 5_565 ?
F4 Zr1 F1 90.68(12) . 5_565 ?
F1 Zr1 F1 178.6(2) . 5_565 ?
N1 Cu2 N1 92.0(3) 11_554 . ?
N1 Cu2 N4 90.9(2) 11_554 11_554 ?
N1 Cu2 N4 175.7(2) . 11_554 ?
N1 Cu2 N4 175.7(2) 11_554 . ?
N1 Cu2 N4 90.9(2) . . ?
N4 Cu2 N4 86.3(4) 11_554 . ?
N1 Cu2 F1 91.0(2) 11_554 . ?
N1 Cu2 F1 87.4(2) . . ?
N4 Cu2 F1 89.43(19) 11_554 . ?
N4 Cu2 F1 92.2(2) . . ?
N1 Cu2 F1 87.4(2) 11_554 11_554 ?
N1 Cu2 F1 91.0(2) . 11_554 ?
N4 Cu2 F1 92.2(2) 11_554 11_554 ?
N4 Cu2 F1 89.42(19) . 11_554 ?
F1 Cu2 F1 177.7(2) . 11_554 ?
Zr1 F1 Cu2 165.9(2) . . ?
C3 N1 C1 106.2(6) . . ?
C3 N1 Cu2 125.9(5) . . ?
C1 N1 Cu2 127.9(5) . . ?
C3 N2 C2 107.7(6) . . ?
C3 N2 C4 125.4(6) . . ?
C2 N2 C4 126.5(6) . . ?
C13 N3 C6 105.7(6) . . ?
C13 N3 C7 125.2(6) . 12_464 ?
C6 N3 C7 129.1(7) . 12_464 ?
C13 N4 C12 106.1(6) . . ?
C13 N4 Cu2 125.2(5) . . ?
C12 N4 Cu2 127.8(5) . . ?
C11 O2 H2 109.5 . . ?
C11 O2' H2' 109.5 . . ?
C2 C1 N1 110.5(7) . . ?
C2 C1 H1 124.8 . . ?
N1 C1 H1 124.8 . . ?
C1 C2 N2 105.2(6) . . ?
C1 C2 H2A 127.4 . . ?
N2 C2 H2A 127.4 . . ?
N1 C3 N2 110.4(6) . . ?
N1 C3 H3 124.8 . . ?
N2 C3 H3 124.8 . . ?
C5 C4 C10 121.0(6) . . ?
C5 C4 N2 118.4(6) . . ?
C10 C4 N2 120.6(6) . . ?
C4 C5 C7 119.4(6) . . ?
C4 C5 H5 120.3 . . ?
C7 C5 H5 120.3 . . ?
C12 C6 N3 107.3(8) . . ?
C12 C6 H6 126.4 . . ?
N3 C6 H6 126.4 . . ?
C5 C7 C8 120.5(7) . . ?
C5 C7 N3 119.2(6) . 10_644 ?
C8 C7 N3 120.3(7) . 10_644 ?
C7 C8 C9 119.1(7) . . ?
C7 C8 H8 120.4 . . ?
C9 C8 H8 120.4 . . ?
C10 C9 C8 120.9(7) . . ?
C10 C9 C11 118.1(7) . . ?
C8 C9 C11 120.7(7) . . ?
C9 C10 C4 119.0(7) . . ?
C9 C10 H10 120.5 . . ?
C4 C10 H10 120.5 . . ?
O1 C11 O2 118.0(12) . . ?
O1 C11 O2' 120.9(12) . . ?
O1 C11 C9 124.8(8) . . ?
O2 C11 C9 115.6(11) . . ?
O2' C11 C9 109.4(11) . . ?
N4 C12 C6 109.9(8) . . ?
N4 C12 H12 125.1 . . ?
C6 C12 H12 125.1 . . ?
N4 C13 N3 110.9(6) . . ?
N4 C13 H13 124.5 . . ?
N3 C13 H13 124.5 . . ?
C15 C14 H14A 109.4 . . ?
C15 C14 H14B 109.6 . . ?
H14A C14 H14B 109.5 . . ?
C15 C14 H14C 109.4 . . ?
H14A C14 H14C 109.5 . . ?
H14B C14 H14C 109.5 . . ?
C14 C15 H15A 109.5 . . ?
C14 C15 H15B 109.5 . . ?
H15A C15 H15B 109.5 . . ?
C14 C15 H15C 109.5 . . ?
H15A C15 H15C 109.5 . . ?
H15B C15 H15C 109.5 . . ?
C17 C16 H16A 109.5 . . ?
C17 C16 H16B 109.5 . . ?
H16A C16 H16B 109.5 . . ?
C17 C16 H16C 109.5 . . ?
H16A C16 H16C 109.5 . . ?
H16B C16 H16C 109.5 . . ?
C16 C17 H17A 109.5 . . ?
C16 C17 H17B 109.5 . . ?
H17A C17 H17B 109.5 . . ?
C16 C17 H17C 109.5 . . ?
H17A C17 H17C 109.5 . . ?
H17B C17 H17C 109.5 . . ?
C16 C17 H23B 93(3) . 11_664 ?
H17A C17 H23B 20.3 . 11_664 ?
H17B C17 H23B 106.2 . 11_664 ?
H17C C17 H23B 127.7 . 11_664 ?
C19 C18 H18A 109.5 . . ?
C19 C18 H18B 109.5 . . ?
H18A C18 H18B 109.5 . . ?
C19 C18 H18C 109.5 . . ?
H18A C18 H18C 109.5 . . ?
H18B C18 H18C 109.5 . . ?
C18 C19 C19 168(3) . 14_444 ?
C19 C19 C19 83.3(16) 8_775 14_444 ?
C18 C19 H19A 107.4 . . ?
C19 C19 H19A 44.1 8_775 . ?
C19 C19 H19A 68.7 14_444 . ?
C18 C19 H19B 107.4 . . ?
C19 C19 H19B 67.0 8_775 . ?
C19 C19 H19B 84.7 14_444 . ?
H19A C19 H19B 106.9 . . ?
C18 C19 H19C 111.6 . . ?
C19 C19 H19C 144.4 8_775 . ?
C19 C19 H19C 61.6 14_444 . ?
H19A C19 H19C 111.6 . . ?
H19B C19 H19C 111.6 . . ?
C21 C20 H20A 109.5 . . ?
C21 C20 H20B 109.5 . . ?
H20A C20 H20B 109.5 . . ?
C21 C20 H20C 109.5 . . ?
H20A C20 H20C 109.5 . . ?
H20B C20 H20C 109.5 . . ?
C20 C21 H21A 109.5 . . ?
C20 C21 H21B 109.5 . . ?
H21A C21 H21B 109.5 . . ?
C20 C21 H21C 109.5 . . ?
H21A C21 H21C 109.5 . . ?
H21B C21 H21C 109.5 . . ?
C23 C22 C23 83(3) 11_664 . ?
C23 C22 H22A 141.9 11_664 . ?
C23 C22 H22A 105.2 . . ?
C22 C22 H22A 127.2 11_664 . ?
C23 C22 H22B 107.5 11_664 . ?
C23 C22 H22B 105.2 . . ?
C22 C22 H22B 113.8 11_664 . ?
H22A C22 H22B 106.0 . . ?
C23 C22 H22C 35.0 11_664 . ?
C23 C22 H22C 113.2 . . ?
C22 C22 H22C 81.6 11_664 . ?
H22A C22 H22C 113.2 . . ?
H22B C22 H22C 113.2 . . ?
C23 C22 H23B 60(3) 11_664 11_664 ?
C23 C22 H23B 101(4) . 11_664 ?
C22 C22 H23B 85(4) 11_664 11_664 ?
H22A C22 H23B 147.3 . 11_664 ?
H22B C22 H23B 47.6 . 11_664 ?
H22C C22 H23B 72.3 . 11_664 ?
C22 C23 C22 97(3) 11_664 . ?
C22 C23 H23A 150.4 11_664 . ?
C22 C23 H23A 109.5 . . ?
C23 C23 H23A 143.7 11_664 . ?
C22 C23 H23B 46.7 11_664 . ?
C22 C23 H23B 109.5 . . ?
C23 C23 H23B 81.1 11_664 . ?
H23A C23 H23B 109.5 . . ?
C22 C23 H23C 72.2 11_664 . ?
C22 C23 H23C 109.5 . . ?
C23 C23 H23C 98.5 11_664 . ?
H23A C23 H23C 109.5 . . ?
H23B C23 H23C 109.5 . . ?
C25 C24 C25 13(3) 8_665 . ?
C25 C24 H24A 97.0 8_665 . ?
C25 C24 H24A 101.9 . . ?
C25 C24 H24B 91.3 8_665 . ?
C25 C24 H24B 101.8 . . ?
H24A C24 H24B 104.7 . . ?
C25 C24 H24C 128.2 8_665 . ?
C25 C24 H24C 115.5 . . ?
H24A C24 H24C 115.5 . . ?
H24B C24 H24C 115.5 . . ?
C25 C25 C24 90(10) 8_665 8_665 ?
C25 C25 C24 77(10) 8_665 . ?
C24 C25 C24 89(4) 8_665 . ?
C25 C25 H25A 36.1 8_665 . ?
C24 C25 H25A 105.3 8_665 . ?
C24 C25 H25A 109.5 . . ?
C25 C25 H25B 107.5 8_665 . ?
C24 C25 H25B 24.7 8_665 . ?
C24 C25 H25B 109.5 . . ?
H25A C25 H25B 109.5 . . ?
C25 C25 H25C 137.3 8_665 . ?
C24 C25 H25C 131.4 8_665 . ?
C24 C25 H25C 109.5 . . ?
H25A C25 H25C 109.5 . . ?
H25B C25 H25C 109.5 . . ?
C25 C25 H25A 127(10) 8_665 8_665 ?
C24 C25 H25A 136(10) 8_665 8_665 ?
C24 C25 H25A 119(10) . 8_665 ?
H25A C25 H25A 96.2 . 8_665 ?
H25B C25 H25A 112.0 . 8_665 ?
H25C C25 H25A 13.9 . 8_665 ?
C26 C26 C27 154.8(4) 11_664 . ?
C26 C26 H26A 86.6 11_664 . ?
C27 C26 H26A 109.5 . . ?
C26 C26 H26B 81.7 11_664 . ?
C27 C26 H26B 109.5 . . ?
H26A C26 H26B 109.5 . . ?
C26 C26 H26C 45.6 11_664 . ?
C27 C26 H26C 109.5 . . ?
H26A C26 H26C 109.5 . . ?
H26B C26 H26C 109.5 . . ?
C26 C26 H26C 66(5) 11_664 11_664 ?
C27 C26 H26C 89(5) . 11_664 ?
H26A C26 H26C 121.6 . 11_664 ?
H26B C26 H26C 115.5 . 11_664 ?
H26C C26 H26C 20.8 . 11_664 ?
C26 C27 H27A 109.5 . . ?
C26 C27 H27B 109.5 . . ?
H27A C27 H27B 109.5 . . ?
C26 C27 H27C 109.5 . . ?
H27A C27 H27C 109.5 . . ?
H27B C27 H27C 109.5 . . ?
C26 C27 H23B 78.8(18) . 11_664 ?
H27A C27 H23B 171.6 . 11_664 ?
H27B C27 H23B 68.0 . 11_664 ?
H27C C27 H23B 65.2 . 11_664 ?

loop_
_geom_bond_atom_site_label_1
_geom_bond_atom_site_label_2
_geom_bond_distance
_geom_bond_site_symmetry_2
_geom_bond_publ_flag
Zr1 F3 1.980(5) . ?
Zr1 F3 1.980(5) 5_565 ?
Zr1 F2 1.991(7) . ?
Zr1 F4 1.992(8) . ?
Zr1 F1 1.997(3) . ?
Zr1 F1 1.997(3) 5_565 ?
Cu2 N1 2.003(6) 11_554 ?
Cu2 N1 2.003(6) . ?
Cu2 N4 2.012(6) 11_554 ?
Cu2 N4 2.013(6) . ?
Cu2 F1 2.325(3) . ?
Cu2 F1 2.325(3) 11_554 ?
N1 C3 1.311(9) . ?
N1 C1 1.369(9) . ?
N2 C3 1.347(9) . ?
N2 C2 1.383(9) . ?
N2 C4 1.436(8) . ?
N3 C13 1.346(9) . ?
N3 C6 1.358(11) . ?
N3 C7 1.397(9) 12_464 ?
N4 C13 1.322(9) . ?
N4 C12 1.332(10) . ?
O1 C11 1.170(11) . ?
O2 C11 1.36(2) . ?
O2 H2 0.8200 . ?
O2' C11 1.44(2) . ?
O2' H2' 0.8200 . ?
C1 C2 1.341(11) . ?
C1 H1 0.9300 . ?
C2 H2A 0.9300 . ?
C3 H3 0.9300 . ?
C4 C5 1.384(10) . ?
C4 C10 1.400(9) . ?
C5 C7 1.385(10) . ?
C5 H5 0.9300 . ?
C6 C12 1.341(13) . ?
C6 H6 0.9300 . ?
C7 C8 1.388(11) . ?
C8 C9 1.407(10) . ?
C8 H8 0.9300 . ?
C9 C10 1.366(10) . ?
C9 C11 1.488(11) . ?
C10 H10 0.9300 . ?
C12 H12 0.9300 . ?
C13 H13 0.9300 . ?
C14 C15 1.5283 . ?
C14 H14A 0.9600 . ?
C14 H14B 0.9600 . ?
C14 H14C 0.9600 . ?
C15 H15A 0.9600 . ?
C15 H15B 0.9600 . ?
C15 H15C 0.9600 . ?
C16 C17 1.5286 . ?
C16 H16A 0.9600 . ?
C16 H16B 0.9600 . ?
C16 H16C 0.9600 . ?
C17 H17A 0.9600 . ?
C17 H17B 0.9600 . ?
C17 H17C 0.9600 . ?
C17 H23B 1.04(3) 11_664 ?
C18 C19 1.5294 . ?
C18 H18A 0.9600 . ?
C18 H18B 0.9600 . ?
C18 H18C 0.9600 . ?
C19 C19 1.92(6) 8_775 ?
C19 C19 2.03(8) 14_444 ?
C19 H19A 0.9601 . ?
C19 H19B 0.9598 . ?
C19 H19C 0.9600 . ?
C20 C21 1.5340 . ?
C20 H20A 0.9600 . ?
C20 H20B 0.9600 . ?
C20 H20C 0.9600 . ?
C21 H21A 0.9600 . ?
C21 H21B 0.9600 . ?
C21 H21C 0.9600 . ?
C22 C23 1.06(6) 11_664 ?
C22 C23 1.5309 . ?
C22 C22 1.97(6) 11_664 ?
C22 H22A 0.9599 . ?
C22 H22B 0.9599 . ?
C22 H22C 0.9600 . ?
C22 H23B 0.81(2) 11_664 ?
C23 C23 1.75(4) 11_664 ?
C23 H23A 0.9600 . ?
C23 H23B 0.9599 . ?
C23 H23C 0.9599 . ?
C24 C25 1.49(10) 8_665 ?
C24 C25 1.5298 . ?
C24 H24A 0.9598 . ?
C24 H24B 0.9600 . ?
C24 H24C 0.9599 . ?
C24 H25B 0.74(5) 8_665 ?
C25 C25 0.35(8) 8_665 ?
C25 H25A 0.9600 . ?
C25 H25B 0.9600 . ?
C25 H25C 0.9600 . ?
C25 H25A 0.71(5) 8_665 ?
C25 H25B 1.12(13) 8_665 ?
C26 C26 0.98(9) 11_664 ?
C26 C27 1.5289 . ?
C26 H26A 0.9599 . ?
C26 H26B 0.9601 . ?
C26 H26C 0.9600 . ?
C26 H26C 0.75(3) 11_664 ?
C27 H27A 0.9600 . ?
C27 H27B 0.9600 . ?
C27 H27C 0.9600 . ?

loop_
_geom_torsion_atom_site_label_1
_geom_torsion_atom_site_label_2
_geom_torsion_atom_site_label_3
_geom_torsion_atom_site_label_4
_geom_torsion
_geom_torsion_site_symmetry_1
_geom_torsion_site_symmetry_2
_geom_torsion_site_symmetry_3
_geom_torsion_site_symmetry_4
_geom_torsion_publ_flag
C3 N1 C1 C2 0.9(10) . . . . ?
Cu2 N1 C1 C2 -178.2(6) . . . . ?
N1 C1 C2 N2 -1.0(10) . . . . ?
C3 N2 C2 C1 0.7(9) . . . . ?
C4 N2 C2 C1 174.1(8) . . . . ?
C1 N1 C3 N2 -0.4(9) . . . . ?
Cu2 N1 C3 N2 178.7(5) . . . . ?
C2 N2 C3 N1 -0.2(9) . . . . ?
C4 N2 C3 N1 -173.7(6) . . . . ?
C3 N2 C4 C5 156.0(7) . . . . ?
C2 N2 C4 C5 -16.3(11) . . . . ?
C3 N2 C4 C10 -22.3(11) . . . . ?
C2 N2 C4 C10 165.4(8) . . . . ?
C10 C4 C5 C7 -0.6(12) . . . . ?
N2 C4 C5 C7 -178.9(7) . . . . ?
C13 N3 C6 C12 2.3(13) . . . . ?
C7 N3 C6 C12 -178.4(10) 12_464 . . . ?
C4 C5 C7 C8 2.3(12) . . . . ?
C4 C5 C7 N3 -177.5(7) . . . 10_644 ?
C5 C7 C8 C9 -1.2(14) . . . . ?
N3 C7 C8 C9 178.6(8) 10_644 . . . ?
C7 C8 C9 C10 -1.7(14) . . . . ?
C7 C8 C9 C11 -175.7(9) . . . . ?
C8 C9 C10 C4 3.4(13) . . . . ?
C11 C9 C10 C4 177.6(8) . . . . ?
C5 C4 C10 C9 -2.2(12) . . . . ?
N2 C4 C10 C9 176.0(7) . . . . ?
C10 C9 C11 O1 2.8(17) . . . . ?
C8 C9 C11 O1 177.0(11) . . . . ?
C10 C9 C11 O2 -162.2(12) . . . . ?
C8 C9 C11 O2 12.0(18) . . . . ?
C10 C9 C11 O2' 158.2(12) . . . . ?
C8 C9 C11 O2' -27.6(16) . . . . ?
C13 N4 C12 C6 1.3(13) . . . . ?
Cu2 N4 C12 C6 -168.2(8) . . . . ?
N3 C6 C12 N4 -2.3(15) . . . . ?
C12 N4 C13 N3 0.2(10) . . . . ?
Cu2 N4 C13 N3 170.0(5) . . . . ?
C6 N3 C13 N4 -1.5(10) . . . . ?
C7 N3 C13 N4 179.1(7) 12_464 . . . ?
C23 C22 C23 C22 4.3(2) 11_664 . . 11_664 ?
C22 C22 C23 C23 -4.3(2) 11_664 . . 11_664 ?
C25 C24 C25 C24 90(18) 8_665 . . 8_665 ?
